data_4069499
loop_
_publ_author_name
'Oguadinma, Paul O.'
'Schaper, Frank'

_publ_section_title
;
 Bis(2-phenylethyl)-nacnac: A Chiral Diketiminate Ligand and Its Copper
 Complexes
;
_journal_issue 14
_journal_name_full Organometallics
_journal_page_first 4089
_journal_paper_doi 10.1021/om9002279
_journal_volume 28
_journal_year 2009
_chemical_absolute_configuration rmad
_chemical_compound_source 'Synthesized by the authors. See text'
_chemical_formula_moiety 'C23 H28 Cu N3'
_chemical_formula_sum 'C23 H28 Cu N3'
_chemical_formula_weight 410.02
_chemical_name_systematic
; 
 ? 
;
_space_group_IT_number 19
_symmetry_cell_setting orthorhombic
_symmetry_space_group_name_Hall 'P 2ac 2ab'
_symmetry_space_group_name_H-M 'P 21 21 21'
_atom_sites_solution_hydrogens geom
_atom_sites_solution_primary direct
_atom_sites_solution_secondary difmap
_audit_creation_method SHELXL-97
_cell_angle_alpha 90.00
_cell_angle_beta 90.00
_cell_angle_gamma 90.00
_cell_formula_units_Z 4
_cell_length_a 7.1000(3)
_cell_length_b 8.6253(4)
_cell_length_c 33.9399(17)
_cell_measurement_reflns_used 22909
_cell_measurement_temperature 150
_cell_measurement_theta_max 30.74
_cell_measurement_theta_min 2.40
_cell_volume 2078.47(17)
_computing_cell_refinement 'APEX II (Bruker, 2006)'
_computing_data_collection 'APEX II (Bruker, 2006)'
_computing_data_reduction 'SAINT (Bruker, 2004)'
_computing_molecular_graphics 'SHELXTL (Bruker, 1997)'
_computing_publication_material 'UdMX (local program)'
_computing_structure_refinement 'SHELXL97 (Sheldrick, 1997)'
_computing_structure_solution 'SHELXS97 (Sheldrick, 1997)'
_diffrn_ambient_temperature 150
_diffrn_detector_area_resol_mean 8.3
_diffrn_measured_fraction_theta_full 1.000
_diffrn_measured_fraction_theta_max 0.971
_diffrn_measurement_device_type APEX2
_diffrn_measurement_method \w
_diffrn_radiation_monochromator graphite
_diffrn_radiation_source 'X-ray Sealed Tube'
_diffrn_radiation_type MoK\a
_diffrn_radiation_wavelength 0.71073
_diffrn_reflns_av_R_equivalents 0.026
_diffrn_reflns_av_sigmaI/netI 0.0213
_diffrn_reflns_limit_h_max 10
_diffrn_reflns_limit_h_min -10
_diffrn_reflns_limit_k_max 12
_diffrn_reflns_limit_k_min -12
_diffrn_reflns_limit_l_max 48
_diffrn_reflns_limit_l_min -49
_diffrn_reflns_number 48406
_diffrn_reflns_theta_full 26.00
_diffrn_reflns_theta_max 31.42
_diffrn_reflns_theta_min 1.20
_diffrn_standards_decay_% 0.00
_diffrn_standards_number 5
_exptl_absorpt_coefficient_mu 1.062
_exptl_absorpt_correction_T_max 0.8437
_exptl_absorpt_correction_T_min 0.7585
_exptl_absorpt_correction_type multi-scan
_exptl_absorpt_process_details 'Sadabs (Sheldrick,1996)'
_exptl_crystal_colour Colorless
_exptl_crystal_density_diffrn 1.310
_exptl_crystal_density_method 'not measured'
_exptl_crystal_description chunk
_exptl_crystal_F_000 864
_exptl_crystal_size_max 0.36
_exptl_crystal_size_mid 0.23
_exptl_crystal_size_min 0.16
_refine_diff_density_max 0.461
_refine_diff_density_min -0.429
_refine_diff_density_rms 0.049
_refine_ls_abs_structure_details 'Flack H D (1983), 2668 Friedel Pairs'
_refine_ls_abs_structure_Flack 0.019(8)
_refine_ls_extinction_method none
_refine_ls_goodness_of_fit_ref 1.078
_refine_ls_hydrogen_treatment constr
_refine_ls_matrix_type full
_refine_ls_number_parameters 250
_refine_ls_number_reflns 6597
_refine_ls_number_restraints 0
_refine_ls_restrained_S_all 1.078
_refine_ls_R_factor_all 0.0298
_refine_ls_R_factor_gt 0.0266
_refine_ls_shift/su_max 0.001
_refine_ls_shift/su_mean 0.000
_refine_ls_structure_factor_coef Fsqd
_refine_ls_weighting_details 'calc w=1/[\s^2^(Fo^2^)+(0.0349P)^2^+0.2409P] where P=(Fo^2^+2Fc^2^)/3'
_refine_ls_weighting_scheme calc
_refine_ls_wR_factor_gt 0.0646
_refine_ls_wR_factor_ref 0.0654
_reflns_number_gt 6128
_reflns_number_total 6597
_reflns_threshold_expression I>2\s(I)
_cod_data_source_file om9002279_si_002.cif
_cod_data_source_block c3c
_cod_depositor_comments
;
The following automatic conversions were performed:

'_symmetry_cell_setting' value 'Orthorhombic' changed to
'orthorhombic' according to
/home/saulius/struct/CIF-dictionaries/cif_core.dic dictionary named
'cif_core.dic' version 2.4.2 from 2011-04-26.

'_geom_bond_publ_flag'
value 'Y' changed to 'y' according to
/home/saulius/struct/CIF-dictionaries/cif_core.dic dictionary named
'cif_core.dic' version 2.4.2 from 2011-04-26 (29
times).

'_geom_angle_publ_flag' value 'Y' changed to 'y' according
to /home/saulius/struct/CIF-dictionaries/cif_core.dic dictionary
named 'cif_core.dic' version 2.4.2 from 2011-04-26 (40
times).

'_geom_torsion_publ_flag' value 'Y' changed to 'y' according
to /home/saulius/struct/CIF-dictionaries/cif_core.dic dictionary
named 'cif_core.dic' version 2.4.2 from 2011-04-26 (52 times).

Automatic conversion script
Id: cif_fix_values 1715 2011-07-08 13:25:40Z adriana 
;
_cod_original_sg_symbol_H-M P212121
_cod_database_code 4069499

loop_
_symmetry_equiv_pos_as_xyz
'x, y, z'
'-x+1/2, -y, z+1/2'
'-x, y+1/2, -z+1/2'
'x+1/2, -y+1/2, -z'

loop_
_atom_site_label
_atom_site_type_symbol
_atom_site_fract_x
_atom_site_fract_y
_atom_site_fract_z
_atom_site_U_iso_or_equiv
_atom_site_adp_type
_atom_site_occupancy
_atom_site_symmetry_multiplicity
_atom_site_calc_flag
_atom_site_refinement_flags
Cu1 Cu 0.15757(2) 0.585946(19) 0.880946(5) 0.02133(5) Uani 1 1 d .
N1 N 0.25091(17) 0.59674(15) 0.82657(3) 0.0226(2) Uani 1 1 d .
N2 N 0.35739(18) 0.46847(13) 0.90632(3) 0.0214(2) Uani 1 1 d .
N3 N -0.07840(18) 0.67228(15) 0.89452(4) 0.0260(3) Uani 1 1 d .
C1 C 0.4659(2) 0.5058(2) 0.77390(5) 0.0343(4) Uani 1 1 d .
H1A H 0.4982 0.6090 0.7639 0.051 Uiso 1 1 calc R
H1B H 0.3636 0.4619 0.7581 0.051 Uiso 1 1 calc R
H1C H 0.5766 0.4382 0.7723 0.051 Uiso 1 1 calc R
C2 C 0.4030(2) 0.51868(18) 0.81663(4) 0.0234(3) Uani 1 1 d .
C3 C 0.5193(2) 0.43958(17) 0.84392(4) 0.0247(3) Uani 1 1 d .
H3A H 0.6307 0.3969 0.8329 0.030 Uiso 1 1 calc R
C4 C 0.49825(17) 0.41348(16) 0.88440(4) 0.0230(2) Uani 1 1 d .
C5 C 0.6515(3) 0.31378(18) 0.90287(5) 0.0303(3) Uani 1 1 d .
H5A H 0.5944 0.2221 0.9150 0.045 Uiso 1 1 calc R
H5B H 0.7182 0.3740 0.9230 0.045 Uiso 1 1 calc R
H5C H 0.7407 0.2810 0.8825 0.045 Uiso 1 1 calc R
C6 C 0.0957(2) 0.83922(18) 0.80716(4) 0.0258(3) Uani 1 1 d .
C7 C 0.2451(3) 0.9383(2) 0.81434(5) 0.0352(4) Uani 1 1 d .
H7A H 0.3701 0.8989 0.8139 0.042 Uiso 1 1 calc R
C8 C 0.2149(4) 1.0953(2) 0.82227(5) 0.0495(5) Uani 1 1 d .
H8A H 0.3188 1.1625 0.8267 0.059 Uiso 1 1 calc R
C9 C 0.0327(4) 1.1526(2) 0.82367(6) 0.0534(6) Uani 1 1 d .
H9A H 0.0118 1.2592 0.8292 0.064 Uiso 1 1 calc R
C10 C -0.1157(3) 1.0572(2) 0.81728(5) 0.0488(5) Uani 1 1 d .
H10A H -0.2403 1.0972 0.8184 0.059 Uiso 1 1 calc R
C11 C -0.0864(3) 0.8999(2) 0.80903(5) 0.0359(4) Uani 1 1 d .
H11A H -0.1914 0.8339 0.8047 0.043 Uiso 1 1 calc R
C12 C 0.1368(2) 0.67283(17) 0.79572(4) 0.0240(3) Uani 1 1 d .
H12A H 0.2137 0.6750 0.7710 0.029 Uiso 1 1 calc R
C13 C -0.0393(2) 0.5752(2) 0.78746(5) 0.0321(3) Uani 1 1 d .
H13A H -0.0015 0.4703 0.7796 0.048 Uiso 1 1 calc R
H13B H -0.1121 0.6231 0.7662 0.048 Uiso 1 1 calc R
H13C H -0.1168 0.5697 0.8113 0.048 Uiso 1 1 calc R
C14 C 0.2684(2) 0.25491(16) 0.95155(4) 0.0207(3) Uani 1 1 d .
C15 C 0.3212(2) 0.15950(17) 0.98271(4) 0.0265(3) Uani 1 1 d .
H15A H 0.4076 0.1968 1.0019 0.032 Uiso 1 1 calc R
C16 C 0.2493(3) 0.01043(18) 0.98613(5) 0.0295(3) Uani 1 1 d .
H16A H 0.2864 -0.0531 1.0076 0.035 Uiso 1 1 calc R
C17 C 0.1238(2) -0.04648(18) 0.95837(5) 0.0304(3) Uani 1 1 d .
H17A H 0.0755 -0.1488 0.9607 0.036 Uiso 1 1 calc R
C18 C 0.0695(3) 0.0476(2) 0.92720(5) 0.0351(4) Uani 1 1 d .
H18A H -0.0166 0.0100 0.9080 0.042 Uiso 1 1 calc R
C19 C 0.1412(2) 0.19648(17) 0.92410(5) 0.0290(3) Uani 1 1 d .
H19A H 0.1026 0.2602 0.9027 0.035 Uiso 1 1 calc R
C20 C 0.3489(2) 0.41714(16) 0.94777(4) 0.0223(2) Uani 1 1 d .
H20A H 0.4801 0.4160 0.9585 0.027 Uiso 1 1 calc R
C21 C 0.2330(2) 0.53186(18) 0.97212(4) 0.0283(3) Uani 1 1 d .
H21A H 0.2894 0.6353 0.9702 0.042 Uiso 1 1 calc R
H21B H 0.2315 0.4987 0.9997 0.042 Uiso 1 1 calc R
H21C H 0.1037 0.5351 0.9620 0.042 Uiso 1 1 calc R
C22 C -0.2199(2) 0.73235(18) 0.89819(5) 0.0285(3) Uani 1 1 d .
C23 C -0.3995(3) 0.8132(2) 0.90180(7) 0.0462(5) Uani 1 1 d .
H23A H -0.3979 0.9063 0.8853 0.069 Uiso 1 1 calc R
H23B H -0.4197 0.8430 0.9293 0.069 Uiso 1 1 calc R
H23C H -0.5017 0.7446 0.8932 0.069 Uiso 1 1 calc R

loop_
_atom_site_aniso_label
_atom_site_aniso_U_11
_atom_site_aniso_U_22
_atom_site_aniso_U_33
_atom_site_aniso_U_23
_atom_site_aniso_U_13
_atom_site_aniso_U_12
Cu1 0.01967(7) 0.02223(7) 0.02210(7) 0.00068(7) 0.00030(6) 0.00091(7)
N1 0.0234(5) 0.0238(6) 0.0207(5) 0.0019(5) -0.0005(4) -0.0006(5)
N2 0.0213(5) 0.0207(5) 0.0222(5) 0.0009(4) -0.0005(5) -0.0005(5)
N3 0.0254(6) 0.0254(6) 0.0271(6) -0.0008(5) 0.0003(5) -0.0007(5)
C1 0.0273(7) 0.0517(11) 0.0238(7) -0.0034(7) 0.0036(6) 0.0017(7)
C2 0.0213(6) 0.0253(7) 0.0236(7) -0.0020(5) 0.0010(5) -0.0048(5)
C3 0.0199(6) 0.0253(7) 0.0291(7) -0.0016(5) 0.0023(5) -0.0008(5)
C4 0.0183(5) 0.0197(5) 0.0310(7) -0.0021(6) -0.0008(5) -0.0034(5)
C5 0.0252(7) 0.0315(7) 0.0343(8) 0.0016(6) 0.0011(7) 0.0072(7)
C6 0.0336(7) 0.0270(7) 0.0169(6) 0.0034(5) -0.0016(5) -0.0019(6)
C7 0.0453(9) 0.0328(9) 0.0277(7) 0.0042(6) -0.0016(7) -0.0107(7)
C8 0.0838(16) 0.0338(9) 0.0310(8) 0.0005(8) -0.0030(9) -0.0211(11)
C9 0.104(2) 0.0289(9) 0.0270(8) 0.0017(7) -0.0014(10) 0.0103(11)
C10 0.0724(15) 0.0431(11) 0.0309(8) 0.0000(7) -0.0055(8) 0.0243(10)
C11 0.0414(9) 0.0385(9) 0.0278(7) 0.0014(7) -0.0044(6) 0.0068(8)
C12 0.0258(7) 0.0264(7) 0.0197(6) 0.0021(5) -0.0015(5) -0.0019(6)
C13 0.0318(7) 0.0338(8) 0.0308(7) 0.0007(7) -0.0085(6) -0.0077(7)
C14 0.0206(6) 0.0198(6) 0.0217(6) -0.0004(5) 0.0001(5) 0.0026(5)
C15 0.0274(8) 0.0259(7) 0.0261(6) 0.0030(5) -0.0045(6) -0.0002(6)
C16 0.0330(8) 0.0258(7) 0.0298(7) 0.0076(6) -0.0020(7) 0.0029(6)
C17 0.0330(9) 0.0202(6) 0.0380(8) 0.0039(6) 0.0014(6) -0.0011(6)
C18 0.0384(9) 0.0299(8) 0.0369(8) 0.0015(7) -0.0100(7) -0.0097(7)
C19 0.0311(8) 0.0262(7) 0.0295(7) 0.0046(5) -0.0094(6) -0.0024(6)
C20 0.0218(6) 0.0230(6) 0.0222(5) -0.0001(5) -0.0025(5) -0.0004(7)
C21 0.0355(8) 0.0243(7) 0.0250(7) -0.0025(6) 0.0018(6) 0.0023(6)
C22 0.0240(7) 0.0227(7) 0.0387(8) -0.0027(6) 0.0021(6) -0.0047(6)
C23 0.0229(8) 0.0332(9) 0.0824(15) -0.0086(9) 0.0070(9) 0.0009(7)

loop_
_atom_type_symbol
_atom_type_description
_atom_type_scat_dispersion_real
_atom_type_scat_dispersion_imag
_atom_type_scat_source
C C 0.0033 0.0016 'International Tables Vol C Tables 4.2.6.8 and 6.1.1.4'
H H 0.0000 0.0000 'International Tables Vol C Tables 4.2.6.8 and 6.1.1.4'
N N 0.0061 0.0033 'International Tables Vol C Tables 4.2.6.8 and 6.1.1.4'
Cu Cu 0.3201 1.2651 'International Tables Vol C Tables 4.2.6.8 and 6.1.1.4'

loop_
_geom_angle_atom_site_label_1
_geom_angle_atom_site_label_2
_geom_angle_atom_site_label_3
_geom_angle
_geom_angle_publ_flag
N3 CU1 N2 138.07(5) y
N3 CU1 N1 120.63(5) y
N2 CU1 N1 101.23(5) y
C2 N1 C12 119.69(12) y
C2 N1 CU1 119.57(10) y
C12 N1 CU1 120.14(9) y
C4 N2 C20 117.11(12) y
C4 N2 CU1 119.03(9) y
C20 N2 CU1 123.27(10) y
C22 N3 CU1 171.54(14) y
C2 C1 H1A 109.5 ?
C2 C1 H1B 109.5 ?
H1A C1 H1B 109.5 ?
C2 C1 H1C 109.5 ?
H1A C1 H1C 109.5 ?
H1B C1 H1C 109.5 ?
N1 C2 C3 123.84(13) y
N1 C2 C1 121.50(14) y
C3 C2 C1 114.65(13) y
C4 C3 C2 131.09(13) y
C4 C3 H3A 114.5 ?
C2 C3 H3A 114.5 ?
N2 C4 C3 124.76(13) y
N2 C4 C5 120.48(13) y
C3 C4 C5 114.75(12) y
C4 C5 H5A 109.5 ?
C4 C5 H5B 109.5 ?
H5A C5 H5B 109.5 ?
C4 C5 H5C 109.5 ?
H5A C5 H5C 109.5 ?
H5B C5 H5C 109.5 ?
C7 C6 C11 118.06(16) y
C7 C6 C12 118.84(15) y
C11 C6 C12 123.04(15) y
C6 C7 C8 120.96(19) y
C6 C7 H7A 119.5 ?
C8 C7 H7A 119.5 ?
C9 C8 C7 119.70(19) y
C9 C8 H8A 120.1 ?
C7 C8 H8A 120.1 ?
C10 C9 C8 120.30(18) y
C10 C9 H9A 119.8 ?
C8 C9 H9A 119.8 ?
C9 C10 C11 120.3(2) y
C9 C10 H10A 119.9 ?
C11 C10 H10A 119.9 ?
C6 C11 C10 120.65(19) y
C6 C11 H11A 119.7 ?
C10 C11 H11A 119.7 ?
N1 C12 C6 110.16(11) y
N1 C12 C13 109.43(12) y
C6 C12 C13 114.21(13) y
N1 C12 H12A 107.6 ?
C6 C12 H12A 107.6 ?
C13 C12 H12A 107.6 ?
C12 C13 H13A 109.5 ?
C12 C13 H13B 109.5 ?
H13A C13 H13B 109.5 ?
C12 C13 H13C 109.5 ?
H13A C13 H13C 109.5 ?
H13B C13 H13C 109.5 ?
C15 C14 C19 118.01(14) y
C15 C14 C20 120.53(13) y
C19 C14 C20 121.46(13) y
C14 C15 C16 120.79(15) y
C14 C15 H15A 119.6 ?
C16 C15 H15A 119.6 ?
C17 C16 C15 120.50(15) y
C17 C16 H16A 119.8 ?
C15 C16 H16A 119.8 ?
C16 C17 C18 119.29(15) y
C16 C17 H17A 120.4 ?
C18 C17 H17A 120.4 ?
C19 C18 C17 119.88(15) y
C19 C18 H18A 120.1 ?
C17 C18 H18A 120.1 ?
C18 C19 C14 121.53(14) y
C18 C19 H19A 119.2 ?
C14 C19 H19A 119.2 ?
N2 C20 C14 111.88(11) y
N2 C20 C21 110.06(12) y
C14 C20 C21 110.37(12) y
N2 C20 H20A 108.1 ?
C14 C20 H20A 108.1 ?
C21 C20 H20A 108.1 ?
C20 C21 H21A 109.5 ?
C20 C21 H21B 109.5 ?
H21A C21 H21B 109.5 ?
C20 C21 H21C 109.5 ?
H21A C21 H21C 109.5 ?
H21B C21 H21C 109.5 ?
N3 C22 C23 178.0(2) y
C22 C23 H23A 109.5 ?
C22 C23 H23B 109.5 ?
H23A C23 H23B 109.5 ?
C22 C23 H23C 109.5 ?
H23A C23 H23C 109.5 ?
H23B C23 H23C 109.5 ?

loop_
_geom_bond_atom_site_label_1
_geom_bond_atom_site_label_2
_geom_bond_distance
_geom_bond_publ_flag
Cu1 N3 1.8904(13) y
Cu1 N2 1.9445(12) y
Cu1 N1 1.9632(11) y
N1 C2 1.3166(19) y
N1 C12 1.4777(18) y
N2 C4 1.3337(18) y
N2 C20 1.4760(17) y
N3 C22 1.138(2) y
C1 C2 1.521(2) y
C1 H1a 0.98 ?
C1 H1b 0.98 ?
C1 H1c 0.98 ?
C2 C3 1.416(2) y
C3 C4 1.400(2) y
C3 H3a 0.95 ?
C4 C5 1.522(2) y
C5 H5a 0.98 ?
C5 H5b 0.98 ?
C5 H5c 0.98 ?
C6 C7 1.384(2) y
C6 C11 1.396(2) y
C6 C12 1.515(2) y
C7 C8 1.398(3) y
C7 H7a 0.95 ?
C8 C9 1.385(4) y
C8 H8a 0.95 ?
C9 C10 1.354(4) y
C9 H9a 0.95 ?
C10 C11 1.401(3) y
C10 H10a 0.95 ?
C11 H11a 0.95 ?
C12 C13 1.533(2) y
C12 H12a 1 ?
C13 H13a 0.98 ?
C13 H13b 0.98 ?
C13 H13c 0.98 ?
C14 C15 1.392(2) y
C14 C19 1.392(2) y
C14 C20 1.517(2) y
C15 C16 1.388(2) y
C15 H15a 0.95 ?
C16 C17 1.387(2) y
C16 H16a 0.95 ?
C17 C18 1.388(2) y
C17 H17a 0.95 ?
C18 C19 1.385(2) y
C18 H18a 0.95 ?
C19 H19a 0.95 ?
C20 C21 1.530(2) y
C20 H20a 1 ?
C21 H21a 0.98 ?
C21 H21b 0.98 ?
C21 H21c 0.98 ?
C22 C23 1.458(2) y
C23 H23a 0.98 ?
C23 H23b 0.98 ?
C23 H23c 0.98 ?

loop_
_geom_torsion_atom_site_label_1
_geom_torsion_atom_site_label_2
_geom_torsion_atom_site_label_3
_geom_torsion_atom_site_label_4
_geom_torsion
_geom_torsion_publ_flag
N3 CU1 N1 C2 -171.11(11) y
N2 CU1 N1 C2 6.50(12) y
N3 CU1 N1 C12 0.01(13) y
N2 CU1 N1 C12 177.62(10) y
N3 CU1 N2 C4 172.72(10) y
N1 CU1 N2 C4 -4.21(11) y
N3 CU1 N2 C20 1.76(15) y
N1 CU1 N2 C20 -175.17(10) y
C12 N1 C2 C3 -178.78(14) y
CU1 N1 C2 C3 -7.6(2) y
C12 N1 C2 C1 0.6(2) y
CU1 N1 C2 C1 171.72(12) y
N1 C2 C3 C4 5.9(3) y
C1 C2 C3 C4 -173.53(15) y
C20 N2 C4 C3 174.53(13) y
CU1 N2 C4 C3 3.02(19) y
C20 N2 C4 C5 -5.21(19) y
CU1 N2 C4 C5 -176.72(11) y
C2 C3 C4 N2 -3.1(3) y
C2 C3 C4 C5 176.65(15) y
C11 C6 C7 C8 -1.6(2) y
C12 C6 C7 C8 175.48(14) y
C6 C7 C8 C9 1.2(3) y
C7 C8 C9 C10 -0.2(3) y
C8 C9 C10 C11 -0.2(3) y
C7 C6 C11 C10 1.1(2) y
C12 C6 C11 C10 -175.81(14) y
C9 C10 C11 C6 -0.2(3) y
C2 N1 C12 C6 -131.22(14) y
CU1 N1 C12 C6 57.68(15) y
C2 N1 C12 C13 102.43(15) y
CU1 N1 C12 C13 -68.68(14) y
C7 C6 C12 N1 57.88(17) y
C11 C6 C12 N1 -125.23(16) y
C7 C6 C12 C13 -178.50(13) y
C11 C6 C12 C13 -1.6(2) y
C19 C14 C15 C16 0.2(2) y
C20 C14 C15 C16 -179.41(14) y
C14 C15 C16 C17 0.3(2) y
C15 C16 C17 C18 -0.5(3) y
C16 C17 C18 C19 0.1(3) y
C17 C18 C19 C14 0.4(3) y
C15 C14 C19 C18 -0.5(2) y
C20 C14 C19 C18 179.08(15) y
C4 N2 C20 C14 -78.27(15) y
CU1 N2 C20 C14 92.85(13) y
C4 N2 C20 C21 158.64(12) y
CU1 N2 C20 C21 -30.24(16) y
C15 C14 C20 N2 151.34(14) y
C19 C14 C20 N2 -28.25(19) y
C15 C14 C20 C21 -85.74(16) y
C19 C14 C20 C21 94.67(16) y
